data_4505959
loop_
_publ_author_name
'Sanphui, Palash'
'Bolla, Geetha'
'Nangia, Ashwini'

_publ_section_title
;
 High Solubility Piperazine Salts of the Nonsteroidal Anti-Inflammatory
 Drug (NSAID) Meclofenamic Acid
;
_journal_issue 4
_journal_name_full 'Crystal Growth &amp; Design'
_journal_page_first 2023
_journal_paper_doi 10.1021/cg300002p
_journal_volume 12
_journal_year 2012
_chemical_formula_sum 'C19 H17 Cl2 N3 O2'
_chemical_formula_weight 390.26
_chemical_name_systematic
; 
 ? 
;
_space_group_IT_number 14
_symmetry_cell_setting monoclinic
_symmetry_space_group_name_Hall '-P 2yn'
_symmetry_space_group_name_H-M 'P 1 21/n 1'
_atom_sites_solution_hydrogens geom
_atom_sites_solution_primary direct
_atom_sites_solution_secondary difmap
_audit_creation_method SHELXL-97
_cell_angle_alpha 90.00
_cell_angle_beta 110.73(3)
_cell_angle_gamma 90.00
_cell_formula_units_Z 4
_cell_length_a 14.675(4)
_cell_length_b 7.1318(15)
_cell_length_c 18.605(6)
_cell_measurement_reflns_used 1787
_cell_measurement_temperature 298(2)
_cell_measurement_theta_max 29.2267
_cell_measurement_theta_min 2.7730
_cell_volume 1821.1(9)
_computing_structure_refinement 'SHELXL-97 (Sheldrick, 1997)'
_computing_structure_solution 'SHELXS-97 (Sheldrick, 1990)'
_diffrn_ambient_temperature 298(2)
_diffrn_measured_fraction_theta_full 0.999
_diffrn_measured_fraction_theta_max 0.999
_diffrn_measurement_device_type 'Xcalibur, Eos, Gemini'
_diffrn_radiation_monochromator graphite
_diffrn_radiation_source 'fine-focus sealed tube'
_diffrn_radiation_type MoK\a
_diffrn_radiation_wavelength 0.71073
_diffrn_reflns_av_R_equivalents 0.0329
_diffrn_reflns_av_sigmaI/netI 0.0554
_diffrn_reflns_limit_h_max 18
_diffrn_reflns_limit_h_min -18
_diffrn_reflns_limit_k_max 8
_diffrn_reflns_limit_k_min -8
_diffrn_reflns_limit_l_max 10
_diffrn_reflns_limit_l_min -23
_diffrn_reflns_number 7324
_diffrn_reflns_theta_full 26.37
_diffrn_reflns_theta_max 26.37
_diffrn_reflns_theta_min 2.97
_exptl_absorpt_coefficient_mu 0.375
_exptl_absorpt_correction_T_max 0.9287
_exptl_absorpt_correction_T_min 0.8767
_exptl_absorpt_correction_type multi-scan
_exptl_absorpt_process_details SADABS
_exptl_crystal_colour colorless
_exptl_crystal_density_diffrn 1.423
_exptl_crystal_density_method 'not measured'
_exptl_crystal_description plate
_exptl_crystal_F_000 808
_exptl_crystal_size_max 0.36
_exptl_crystal_size_mid 0.32
_exptl_crystal_size_min 0.20
_refine_diff_density_max 0.318
_refine_diff_density_min -0.310
_refine_diff_density_rms 0.045
_refine_ls_extinction_method none
_refine_ls_goodness_of_fit_ref 0.919
_refine_ls_hydrogen_treatment mixed
_refine_ls_matrix_type full
_refine_ls_number_parameters 252
_refine_ls_number_reflns 3721
_refine_ls_number_restraints 0
_refine_ls_restrained_S_all 0.919
_refine_ls_R_factor_all 0.0910
_refine_ls_R_factor_gt 0.0459
_refine_ls_shift/su_max 0.000
_refine_ls_shift/su_mean 0.000
_refine_ls_structure_factor_coef Fsqd
_refine_ls_weighting_details 'calc w=1/[\s^2^(Fo^2^)+(0.0652P)^2^+0.0000P] where P=(Fo^2^+2Fc^2^)/3'
_refine_ls_weighting_scheme calc
_refine_ls_wR_factor_gt 0.1110
_refine_ls_wR_factor_ref 0.1228
_reflns_number_gt 2081
_reflns_number_total 3721
_reflns_threshold_expression >2sigma(I)
_cod_data_source_file cg300002p_si_004.cif
_cod_data_source_block MFA-2APY
_cod_depositor_comments
;
The following automatic conversions were performed:

'_symmetry_cell_setting' value 'Monoclinic' changed to 'monoclinic'
according to /home/saulius/struct/CIF-dictionaries/cif_core.dic
dictionary named 'cif_core.dic' version 2.4.1 from 2010-06-29.

Automatic conversion script
Id: cif_fix_values 1715 2011-07-08 13:25:40Z adriana 
;
_cod_original_cell_volume 1821.2(8)
_cod_original_sg_symbol_H-M P21/n
_cod_database_code 4505959

loop_
_symmetry_equiv_pos_as_xyz
'x, y, z'
'-x+1/2, y+1/2, -z+1/2'
'-x, -y, -z'
'x-1/2, -y-1/2, z-1/2'

loop_
_atom_site_label
_atom_site_type_symbol
_atom_site_fract_x
_atom_site_fract_y
_atom_site_fract_z
_atom_site_U_iso_or_equiv
_atom_site_adp_type
_atom_site_occupancy
_atom_site_symmetry_multiplicity
_atom_site_calc_flag
_atom_site_refinement_flags
Cl1 Cl 0.93392(5) 0.62092(11) 0.17218(4) 0.0731(3) Uani 1 1 d .
Cl2 Cl 0.54593(6) 0.54858(12) 0.09774(5) 0.0779(3) Uani 1 1 d .
N2 N 0.84392(14) 1.0544(3) 0.93039(10) 0.0419(5) Uani 1 1 d .
O1 O 0.77304(13) 0.3735(2) -0.03977(9) 0.0569(5) Uani 1 1 d .
C2 C 0.68257(15) 0.6570(3) -0.07019(12) 0.0353(5) Uani 1 1 d .
C1 C 0.72373(17) 0.4837(3) -0.09226(13) 0.0420(6) Uani 1 1 d .
O2 O 0.70923(14) 0.4544(2) -0.16179(9) 0.0603(5) Uani 1 1 d .
C8 C 0.74003(18) 0.5954(3) 0.14109(13) 0.0419(6) Uani 1 1 d .
C7 C 0.68771(15) 0.6948(3) 0.00554(12) 0.0369(5) Uani 1 1 d .
C19 C 0.88146(17) 0.9353(4) 0.98954(14) 0.0482(6) Uani 1 1 d .
H19 H 0.8781 0.9653 1.0372 0.058 Uiso 1 1 calc R
N1 N 0.72900(17) 0.5673(3) 0.06376(11) 0.0492(6) Uani 1 1 d .
C15 C 0.84480(17) 1.0154(3) 0.85971(14) 0.0437(6) Uani 1 1 d .
C6 C 0.65057(17) 0.8645(3) 0.02065(14) 0.0473(6) Uani 1 1 d .
H6 H 0.6528 0.8897 0.0703 0.057 Uiso 1 1 calc R
C3 C 0.63991(16) 0.7906(3) -0.12573(13) 0.0453(6) Uani 1 1 d .
H3 H 0.6347 0.7659 -0.1761 0.054 Uiso 1 1 calc R
C13 C 0.83038(18) 0.6173(3) 0.19765(13) 0.0457(6) Uani 1 1 d .
C10 C 0.6687(2) 0.6207(3) 0.24161(16) 0.0516(7) Uani 1 1 d .
C12 C 0.8419(2) 0.6381(3) 0.27357(14) 0.0550(7) Uani 1 1 d .
H12 H 0.9038 0.6498 0.3107 0.066 Uiso 1 1 calc R
N3 N 0.8045(2) 1.1381(4) 0.80417(14) 0.0664(7) Uani 1 1 d .
C9 C 0.65960(18) 0.5936(3) 0.16533(14) 0.0474(6) Uani 1 1 d .
C11 C 0.7606(2) 0.6415(3) 0.29395(14) 0.0563(7) Uani 1 1 d .
H11 H 0.7686 0.6586 0.3454 0.068 Uiso 1 1 calc R
C4 C 0.60464(17) 0.9589(4) -0.10991(15) 0.0543(7) Uani 1 1 d .
H4 H 0.5771 1.0465 -0.1486 0.065 Uiso 1 1 calc R
C17 C 0.92768(18) 0.7319(4) 0.90936(17) 0.0622(7) Uani 1 1 d .
H17 H 0.9572 0.6213 0.9025 0.075 Uiso 1 1 calc R
C5 C 0.61112(18) 0.9940(3) -0.03565(15) 0.0540(7) Uani 1 1 d .
H5 H 0.5884 1.1072 -0.0237 0.065 Uiso 1 1 calc R
C16 C 0.88931(18) 0.8495(4) 0.84940(15) 0.0537(7) Uani 1 1 d .
H16 H 0.8924 0.8203 0.8016 0.064 Uiso 1 1 calc R
C14B C 0.5817(2) 0.6217(4) 0.26636(19) 0.0807(9) Uani 1 1 d .
H14A H 0.5479 0.5042 0.2530 0.121 Uiso 1 1 calc R
H14B H 0.5388 0.7220 0.2409 0.121 Uiso 1 1 calc R
H14C H 0.6029 0.6394 0.3210 0.121 Uiso 1 1 calc R
C18 C 0.92375(18) 0.7736(4) 0.98110(15) 0.0592(7) Uani 1 1 d .
H18 H 0.9497 0.6918 1.0223 0.071 Uiso 1 1 calc R
H2 H 0.8151(18) 1.175(4) 0.9387(14) 0.070(8) Uiso 1 1 d .
H3B H 0.8024(19) 1.107(4) 0.7632(16) 0.060(9) Uiso 1 1 d .
H3A H 0.7761(19) 1.251(4) 0.8147(16) 0.074(9) Uiso 1 1 d .
H1 H 0.7645(16) 0.485(3) 0.0563(13) 0.044(7) Uiso 1 1 d .

loop_
_atom_site_aniso_label
_atom_site_aniso_U_11
_atom_site_aniso_U_22
_atom_site_aniso_U_33
_atom_site_aniso_U_23
_atom_site_aniso_U_13
_atom_site_aniso_U_12
Cl1 0.0674(5) 0.0938(6) 0.0627(5) 0.0038(4) 0.0288(4) 0.0124(4)
Cl2 0.0667(5) 0.0859(6) 0.0772(6) 0.0032(4) 0.0205(4) -0.0134(4)
N2 0.0479(12) 0.0433(12) 0.0370(12) -0.0042(10) 0.0180(10) 0.0009(10)
O1 0.0920(14) 0.0434(10) 0.0372(10) -0.0005(8) 0.0251(10) 0.0152(10)
C2 0.0380(12) 0.0355(12) 0.0314(12) -0.0030(10) 0.0110(10) -0.0067(10)
C1 0.0576(15) 0.0375(13) 0.0328(13) -0.0037(11) 0.0186(12) -0.0081(12)
O2 0.0971(14) 0.0550(11) 0.0337(9) -0.0029(8) 0.0293(9) 0.0040(10)
C8 0.0650(16) 0.0285(12) 0.0358(13) 0.0009(10) 0.0225(13) 0.0060(11)
C7 0.0427(13) 0.0345(12) 0.0331(13) -0.0018(10) 0.0129(11) -0.0032(11)
C19 0.0478(14) 0.0597(17) 0.0405(14) -0.0006(12) 0.0198(12) -0.0068(13)
N1 0.0776(16) 0.0418(12) 0.0283(11) -0.0005(9) 0.0190(11) 0.0178(12)
C15 0.0468(14) 0.0493(15) 0.0388(14) -0.0049(12) 0.0199(12) -0.0021(13)
C6 0.0576(16) 0.0451(15) 0.0417(14) -0.0017(12) 0.0207(13) 0.0042(12)
C3 0.0482(14) 0.0547(15) 0.0315(13) 0.0031(12) 0.0121(11) -0.0044(13)
C13 0.0611(16) 0.0386(13) 0.0360(13) 0.0026(11) 0.0156(13) 0.0100(12)
C10 0.081(2) 0.0322(13) 0.0553(17) 0.0081(12) 0.0406(16) 0.0111(13)
C12 0.0750(19) 0.0496(16) 0.0364(14) 0.0016(11) 0.0149(14) 0.0117(14)
N3 0.101(2) 0.0666(17) 0.0365(14) 0.0012(13) 0.0307(14) 0.0193(15)
C9 0.0630(16) 0.0356(13) 0.0430(14) 0.0017(11) 0.0183(13) 0.0009(12)
C11 0.101(2) 0.0388(14) 0.0340(14) 0.0029(11) 0.0304(16) 0.0128(15)
C4 0.0573(16) 0.0552(17) 0.0485(16) 0.0162(13) 0.0163(13) 0.0094(14)
C17 0.0618(17) 0.0574(17) 0.076(2) 0.0003(16) 0.0346(16) 0.0145(15)
C5 0.0592(16) 0.0424(15) 0.0595(17) 0.0034(13) 0.0201(14) 0.0117(13)
C16 0.0577(16) 0.0602(17) 0.0500(16) -0.0073(14) 0.0274(14) 0.0042(14)
C14B 0.096(2) 0.076(2) 0.095(2) 0.0115(17) 0.064(2) 0.0093(18)
C18 0.0563(16) 0.0659(18) 0.0582(18) 0.0151(15) 0.0239(14) 0.0079(15)

loop_
_atom_type_symbol
_atom_type_description
_atom_type_scat_dispersion_real
_atom_type_scat_dispersion_imag
_atom_type_scat_source
C C 0.0033 0.0016 'International Tables Vol C Tables 4.2.6.8 and 6.1.1.4'
H H 0.0000 0.0000 'International Tables Vol C Tables 4.2.6.8 and 6.1.1.4'
N N 0.0061 0.0033 'International Tables Vol C Tables 4.2.6.8 and 6.1.1.4'
O O 0.0106 0.0060 'International Tables Vol C Tables 4.2.6.8 and 6.1.1.4'
Cl Cl 0.1484 0.1585 'International Tables Vol C Tables 4.2.6.8 and 6.1.1.4'

loop_
_geom_angle_atom_site_label_1
_geom_angle_atom_site_label_2
_geom_angle_atom_site_label_3
_geom_angle
C19 N2 C15 121.7(2)
C19 N2 H2 119.6(15)
C15 N2 H2 118.7(15)
C3 C2 C7 117.7(2)
C3 C2 C1 119.0(2)
C7 C2 C1 123.26(19)
O2 C1 O1 122.4(2)
O2 C1 C2 119.0(2)
O1 C1 C2 118.6(2)
C13 C8 N1 121.9(2)
C13 C8 C9 116.5(2)
N1 C8 C9 121.5(2)
N1 C7 C6 120.5(2)
N1 C7 C2 120.8(2)
C6 C7 C2 118.7(2)
N2 C19 C18 121.2(2)
N2 C19 H19 119.4
C18 C19 H19 119.4
C7 N1 C8 124.8(2)
C7 N1 H1 117.6(17)
C8 N1 H1 114.9(17)
N3 C15 N2 118.0(2)
N3 C15 C16 123.7(2)
N2 C15 C16 118.3(2)
C5 C6 C7 121.5(2)
C5 C6 H6 119.2
C7 C6 H6 119.2
C4 C3 C2 123.1(2)
C4 C3 H3 118.5
C2 C3 H3 118.5
C12 C13 C8 122.2(2)
C12 C13 Cl1 118.5(2)
C8 C13 Cl1 119.27(18)
C11 C10 C9 117.2(2)
C11 C10 C14B 120.9(3)
C9 C10 C14B 121.9(3)
C13 C12 C11 119.0(3)
C13 C12 H12 120.5
C11 C12 H12 120.5
C15 N3 H3B 115(2)
C15 N3 H3A 120.1(17)
H3B N3 H3A 124(3)
C10 C9 C8 122.5(2)
C10 C9 Cl2 119.2(2)
C8 C9 Cl2 118.21(19)
C10 C11 C12 122.5(2)
C10 C11 H11 118.8
C12 C11 H11 118.8
C5 C4 C3 118.4(2)
C5 C4 H4 120.8
C3 C4 H4 120.8
C16 C17 C18 121.0(3)
C16 C17 H17 119.5
C18 C17 H17 119.5
C6 C5 C4 120.6(2)
C6 C5 H5 119.7
C4 C5 H5 119.7
C17 C16 C15 119.4(2)
C17 C16 H16 120.3
C15 C16 H16 120.3
C10 C14B H14A 109.5
C10 C14B H14B 109.5
H14A C14B H14B 109.5
C10 C14B H14C 109.5
H14A C14B H14C 109.5
H14B C14B H14C 109.5
C19 C18 C17 118.3(2)
C19 C18 H18 120.9
C17 C18 H18 120.9

loop_
_geom_bond_atom_site_label_1
_geom_bond_atom_site_label_2
_geom_bond_distance
Cl1 C13 1.745(3)
Cl2 C9 1.727(3)
N2 C19 1.344(3)
N2 C15 1.349(3)
N2 H2 1.00(3)
O1 C1 1.263(3)
C2 C3 1.382(3)
C2 C7 1.410(3)
C2 C1 1.495(3)
C1 O2 1.252(3)
C8 C13 1.379(3)
C8 N1 1.404(3)
C8 C9 1.405(3)
C7 N1 1.379(3)
C7 C6 1.396(3)
C19 C18 1.345(3)
C19 H19 0.9300
N1 H1 0.83(2)
C15 N3 1.323(3)
C15 C16 1.398(3)
C6 C5 1.363(3)
C6 H6 0.9300
C3 C4 1.380(3)
C3 H3 0.9300
C13 C12 1.370(3)
C10 C11 1.364(4)
C10 C9 1.391(3)
C10 C14B 1.503(4)
C12 C11 1.374(4)
C12 H12 0.9300
N3 H3B 0.78(3)
N3 H3A 0.96(3)
C11 H11 0.9300
C4 C5 1.374(3)
C4 H4 0.9300
C17 C16 1.349(3)
C17 C18 1.388(4)
C17 H17 0.9300
C5 H5 0.9300
C16 H16 0.9300
C14B H14A 0.9600
C14B H14B 0.9600
C14B H14C 0.9600
C18 H18 0.9300
